data_4510926
loop_
_publ_author_name
'Mukherjee, Arijit'
'Grobelny, Pawel'
'Thakur, Tejender S.'
'Desiraju, Gautam R.'

_publ_section_title
;
 Polymorphs, Pseudopolymorphs, and Co-Crystals of Orcinol: Exploring the
 Structural Landscape with High Throughput Crystallography
;
_journal_issue 6
_journal_name_full 'Crystal Growth &amp; Design'
_journal_page_first 2637
_journal_paper_doi 10.1021/cg200361x
_journal_volume 11
_journal_year 2011
_chemical_compound_source 'see text'
_chemical_formula_moiety 'C7 H8 O2, 2(C6 H6 N2 O)'
_chemical_formula_sum 'C19 H20 N4 O4'
_chemical_formula_weight 368.39
_chemical_name_common Orcinol:Isonicotinamide
_chemical_name_systematic ?
_space_group_IT_number 15
_symmetry_cell_setting monoclinic
_symmetry_Int_Tables_number 15
_symmetry_space_group_name_Hall '-C 2yc'
_symmetry_space_group_name_H-M 'C 1 2/c 1'
_atom_sites_solution_hydrogens geom
_atom_sites_solution_primary direct
_atom_sites_solution_secondary difmap
_cell_angle_alpha 90
_cell_angle_beta 95.65(3)
_cell_angle_gamma 90
_cell_formula_units_Z 8
_cell_length_a 33.630(7)
_cell_length_b 7.2600(15)
_cell_length_c 15.358(3)
_cell_measurement_reflns_used 4625
_cell_measurement_temperature 150
_cell_measurement_theta_max 27.5
_cell_measurement_theta_min 2.7
_cell_volume 3731.5(13)
_computing_cell_refinement
;
CrystalClear-SM Expert 2.0 rc14 (Rigaku, 2009)
;
_computing_data_collection
;
CrystalClear-SM Expert 2.0 rc14 (Rigaku, 2009)
;
_computing_data_reduction
;
CrystalClear-SM Expert 2.0 rc14 (Rigaku, 2009)
;
_computing_publication_material 'PLATON (Spek, 2003)'
_computing_structure_refinement 'SHELXL-97 (Sheldrick, 2008)'
_diffrn_ambient_temperature 150
_diffrn_detector CCD
_diffrn_detector_area_resol_mean 13.6612
_diffrn_measured_fraction_theta_full 0.996
_diffrn_measured_fraction_theta_max 0.996
_diffrn_measurement_details
;
scan:
    Number of images: 180
               Slice: -60.0000 - 120.0000
         Image width: 1.0000
            Exp time: 16.0000
       Rotation axis: Omega
               Omega: 0.0000
                 Chi: 54.0000
                 Phi: 0.0000
                 XTD: 49.5641
              2theta: 29.4290
scan:
    Number of images: 180
               Slice: -60.0000 - 120.0000
         Image width: 1.0000
            Exp time: 16.0000
       Rotation axis: Omega
               Omega: 0.0000
                 Chi: 54.0000
                 Phi: 120.0000
                 XTD: 49.5641
              2theta: 29.4290
scan:
    Number of images: 180
               Slice: -60.0000 - 120.0000
         Image width: 1.0000
            Exp time: 16.0000
       Rotation axis: Omega
               Omega: 0.0000
                 Chi: 54.0000
                 Phi: 240.0000
                 XTD: 49.5641
              2theta: 29.4290

;
_diffrn_measurement_device
;
XtaLABmini: Fixed Chi 2 circle
;
_diffrn_measurement_device_type
;
Rigaku Mercury375R (2x2 bin mode)
;
_diffrn_measurement_method 'profile data from \w-scans'
_diffrn_measurement_specimen_support Fiber
_diffrn_orient_matrix_type d*Trek
_diffrn_orient_matrix_UB_11 -0.012437
_diffrn_orient_matrix_UB_12 0.006172
_diffrn_orient_matrix_UB_13 -0.026459
_diffrn_orient_matrix_UB_21 0.081311
_diffrn_orient_matrix_UB_22 -0.093571
_diffrn_orient_matrix_UB_23 -0.060046
_diffrn_orient_matrix_UB_31 -0.047712
_diffrn_orient_matrix_UB_32 -0.044519
_diffrn_orient_matrix_UB_33 0.004766
_diffrn_radiation_monochromator 'Graphite Monochromator'
_diffrn_radiation_probe x-ray
_diffrn_radiation_type MoK\a
_diffrn_radiation_wavelength 0.71073
_diffrn_reflns_av_R_equivalents 0.0998
_diffrn_reflns_av_sigmaI/netI 0.0615
_diffrn_reflns_limit_h_max 43
_diffrn_reflns_limit_h_min -43
_diffrn_reflns_limit_k_max 9
_diffrn_reflns_limit_k_min -9
_diffrn_reflns_limit_l_max 19
_diffrn_reflns_limit_l_min -19
_diffrn_reflns_number 19114
_diffrn_reflns_reduction_process
;
;
_diffrn_reflns_theta_full 27.53
_diffrn_reflns_theta_max 27.53
_diffrn_reflns_theta_min 1.22
_diffrn_source 'Sealed Tube'
_diffrn_source_current 12.0
_diffrn_source_power 0.6
_diffrn_source_voltage 50.0
_exptl_absorpt_coefficient_mu 0.094
_exptl_absorpt_correction_T_max 0.9906
_exptl_absorpt_correction_T_min 0.9544
_exptl_absorpt_correction_type multi-scan
_exptl_absorpt_process_details 'Jacobson, R. (1998) Private communication'
_exptl_crystal_colour Colorless
_exptl_crystal_density_diffrn 1.311
_exptl_crystal_density_meas ?
_exptl_crystal_density_method 'Not Measured'
_exptl_crystal_description Platelet
_exptl_crystal_F_000 1552
_exptl_crystal_size_max 0.50
_exptl_crystal_size_mid 0.30
_exptl_crystal_size_min 0.10
_refine_diff_density_max 0.373
_refine_diff_density_min -0.258
_refine_diff_density_rms 0.071
_refine_ls_extinction_method none
_refine_ls_goodness_of_fit_ref 1.161
_refine_ls_hydrogen_treatment mixed
_refine_ls_matrix_type full
_refine_ls_number_parameters 324
_refine_ls_number_reflns 4280
_refine_ls_number_restraints 0
_refine_ls_restrained_S_all 1.161
_refine_ls_R_factor_all 0.0717
_refine_ls_R_factor_gt 0.0554
_refine_ls_shift/su_max 0.001
_refine_ls_shift/su_mean 0.000
_refine_ls_structure_factor_coef Fsqd
_refine_ls_weighting_details 'calc w=1/[\s^2^(Fo^2^)+(0.0753P)^2^+1.2398P] where P=(Fo^2^+2Fc^2^)/3'
_refine_ls_weighting_scheme calc
_refine_ls_wR_factor_gt 0.1461
_refine_ls_wR_factor_ref 0.1661
_reflns_number_gt 3515
_reflns_number_total 4280
_reflns_threshold_expression >2\s(I)
_cod_data_source_file 818159.cif
_cod_data_source_block datam
_cod_depositor_comments
;
The following automatic conversions were performed:

'_symmetry_cell_setting' value 'Monoclinic' changed to 'monoclinic'
according to
/usr/data/users/saulius/automatic-downloads/retrospective/ACS/lib/dictionaries/cif_core.dic
dictionary named 'cif_core.dic' version 2.4.2 from
2011-04-26.

'_exptl_absorpt_correction_type' value 'Multi-scan'
changed to 'multi-scan' according to
/usr/data/users/saulius/automatic-downloads/retrospective/ACS/lib/dictionaries/cif_core.dic
dictionary named 'cif_core.dic' version 2.4.2 from 2011-04-26.

Automatic conversion script
Id: cif_fix_values 2281 2013-09-26 08:29:07Z andrius 

The following automatic conversions were performed:

'_exptl_crystal_density_meas' value 'Not Measured' was changed to '?'
- the value is perceived as not measured.

Automatic conversion script
Id: cif_fix_values 3008 2015-01-20 13:52:24Z robertas 
;
_cod_original_sg_symbol_H-M 'C 2/c'
_cod_database_code 4510926

loop_
_symmetry_equiv_pos_site_id
_symmetry_equiv_pos_as_xyz
1 x,y,z
2 -x,y,1/2-z
3 -x,-y,-z
4 x,-y,1/2+z
5 1/2+x,1/2+y,z
6 1/2-x,1/2+y,1/2-z
7 1/2-x,1/2-y,-z
8 1/2+x,1/2-y,1/2+z

loop_
_atom_site_aniso_label
_atom_site_aniso_U_11
_atom_site_aniso_U_22
_atom_site_aniso_U_33
_atom_site_aniso_U_23
_atom_site_aniso_U_13
_atom_site_aniso_U_12
O1 0.0350(7) 0.0442(8) 0.0326(7) 0.0154(6) 0.0180(6) 0.0172(6)
O2 0.0333(7) 0.0535(9) 0.0333(8) 0.0179(7) 0.0171(6) 0.0193(7)
C1 0.0288(9) 0.0305(9) 0.0230(8) -0.0025(7) 0.0120(7) -0.0040(7)
C2 0.0346(10) 0.0295(9) 0.0233(9) 0.0053(7) 0.0100(7) 0.0013(8)
C3 0.0254(8) 0.0291(9) 0.0256(9) 0.0013(7) 0.0089(7) 0.0030(7)
C4 0.0250(8) 0.0308(9) 0.0216(8) 0.0022(7) 0.0098(6) 0.0025(7)
C5 0.0257(8) 0.0319(9) 0.0237(8) 0.0034(7) 0.0068(7) 0.0015(7)
C6 0.0242(8) 0.0334(9) 0.0274(9) -0.0009(7) 0.0113(7) 0.0020(7)
C7 0.0412(12) 0.0413(12) 0.0295(10) 0.0016(9) 0.0205(9) -0.0042(10)
O3 0.0416(8) 0.0453(8) 0.0429(8) 0.0169(7) 0.0255(6) 0.0207(7)
N1 0.0288(8) 0.0349(8) 0.0273(8) -0.0038(6) 0.0113(6) -0.0045(7)
N2 0.0306(8) 0.0313(8) 0.0275(8) 0.0041(6) 0.0133(7) 0.0066(7)
C8 0.0314(9) 0.0375(10) 0.0236(9) 0.0010(7) 0.0078(7) -0.0030(8)
C9 0.0244(9) 0.0328(10) 0.0284(9) 0.0016(7) 0.0067(7) 0.0019(8)
C10 0.0237(8) 0.0240(8) 0.0232(8) -0.0018(6) 0.0091(6) -0.0006(7)
C11 0.0269(9) 0.0351(10) 0.0269(9) 0.0022(7) 0.0075(7) 0.0029(8)
C12 0.0265(9) 0.0362(10) 0.0331(10) -0.0013(8) 0.0123(7) 0.0019(8)
C13 0.0268(9) 0.0267(8) 0.0253(8) 0.0003(7) 0.0097(7) 0.0018(7)
O4 0.0326(7) 0.0313(7) 0.0393(8) 0.0046(6) 0.0162(6) 0.0093(6)
N3 0.0312(8) 0.0362(9) 0.0267(8) -0.0066(6) 0.0118(6) -0.0041(7)
N4 0.0307(8) 0.0298(8) 0.0306(8) 0.0043(6) 0.0136(6) 0.0065(7)
C14 0.0363(10) 0.0402(11) 0.0233(9) -0.0003(8) 0.0079(7) 0.0019(9)
C15 0.0288(9) 0.0324(10) 0.0283(9) -0.0005(7) 0.0066(7) 0.0040(8)
C16 0.0246(8) 0.0220(8) 0.0253(9) -0.0046(6) 0.0072(7) -0.0015(7)
C17 0.0254(9) 0.0339(10) 0.0232(9) -0.0024(7) 0.0057(7) 0.0004(7)
C18 0.0228(9) 0.0409(10) 0.0303(9) -0.0062(8) 0.0074(7) -0.0022(8)
C19 0.0237(8) 0.0256(8) 0.0256(9) -0.0025(7) 0.0070(7) 0.0013(7)

loop_
_atom_site_label
_atom_site_type_symbol
_atom_site_thermal_displace_type
_atom_site_fract_x
_atom_site_fract_y
_atom_site_fract_z
_atom_site_occupancy
_atom_site_U_iso_or_equiv
O1 O Uani 0.12944(4) 0.0015(2) -0.02506(9) 1.000 0.0363(4)
O2 O Uani 0.02860(4) 0.4365(2) -0.13280(9) 1.000 0.0391(5)
C1 C Uani 0.03684(5) 0.1444(3) 0.06215(11) 1.000 0.0268(5)
C2 C Uani 0.07287(6) 0.0550(3) 0.05367(12) 1.000 0.0287(5)
C3 C Uani 0.09402(5) 0.0935(3) -0.01835(11) 1.000 0.0263(5)
C4 C Uani 0.07983(5) 0.2200(3) -0.08169(11) 1.000 0.0253(5)
C5 C Uani 0.04381(5) 0.3100(3) -0.07288(11) 1.000 0.0268(5)
C6 C Uani 0.02224(5) 0.2707(3) -0.00134(12) 1.000 0.0278(5)
C7 C Uani 0.01397(7) 0.1087(3) 0.14084(14) 1.000 0.0362(7)
O3 O Uani 0.26957(4) 0.7988(2) 0.12215(9) 1.000 0.0419(5)
N1 N Uani 0.16544(5) 0.9072(2) 0.32910(10) 1.000 0.0298(5)
N2 N Uani 0.23230(5) 1.0211(2) 0.05077(10) 1.000 0.0291(5)
C8 C Uani 0.20151(6) 0.8274(3) 0.33645(12) 1.000 0.0305(5)
C9 C Uani 0.22601(5) 0.8226(3) 0.26858(12) 1.000 0.0283(5)
C10 C Uani 0.21282(5) 0.9040(2) 0.18888(11) 1.000 0.0232(5)
C11 C Uani 0.17496(5) 0.9836(3) 0.17982(12) 1.000 0.0293(5)
C12 C Uani 0.15250(6) 0.9817(3) 0.25130(13) 1.000 0.0313(6)
C13 C Uani 0.24060(5) 0.9037(2) 0.11706(11) 1.000 0.0258(5)
O4 O Uani 0.19759(4) 0.39225(19) 0.05617(9) 1.000 0.0336(4)
N3 N Uani 0.08324(5) 0.5071(2) 0.24005(10) 1.000 0.0308(5)
N4 N Uani 0.16817(5) 0.6457(2) -0.00681(10) 1.000 0.0297(5)
C14 C Uani 0.12149(6) 0.4567(3) 0.26186(12) 1.000 0.0329(6)
C15 C Uani 0.15031(6) 0.4533(3) 0.20274(12) 1.000 0.0296(5)
C16 C Uani 0.13961(5) 0.5086(2) 0.11651(11) 1.000 0.0237(5)
C17 C Uani 0.10025(5) 0.5612(3) 0.09316(12) 1.000 0.0273(5)
C18 C Uani 0.07304(6) 0.5555(3) 0.15657(12) 1.000 0.0310(5)
C19 C Uani 0.17092(5) 0.5101(2) 0.05220(11) 1.000 0.0247(5)
H1 H Uiso 0.0829(6) -0.032(3) 0.0969(14) 1.000 0.032(5)
H2 H Uiso 0.0935(6) 0.249(3) -0.1333(15) 1.000 0.037(6)
H3 H Uiso -0.0017(7) 0.330(3) 0.0038(14) 1.000 0.034(6)
H4 H Uiso 0.1410(9) 0.039(4) -0.076(2) 1.000 0.070(9)
H5 H Uiso 0.0438(9) 0.465(4) -0.177(2) 1.000 0.078(10)
H6 H Uiso -0.0119(9) 0.068(4) 0.1278(19) 1.000 0.068(9)
H7 H Uiso 0.0228(8) 0.001(4) 0.1721(19) 1.000 0.062(8)
H8 H Uiso 0.0121(9) 0.215(5) 0.177(2) 1.000 0.083(10)
H9 H Uiso 0.2118(7) 0.771(3) 0.3931(16) 1.000 0.043(6)
H10 H Uiso 0.2510(7) 0.758(3) 0.2792(14) 1.000 0.037(6)
H11 H Uiso 0.1249(7) 1.042(3) 0.2470(16) 1.000 0.048(7)
H12 H Uiso 0.1641(6) 1.041(3) 0.1260(15) 1.000 0.035(6)
H13 H Uiso 0.2141(7) 1.110(3) 0.0521(14) 1.000 0.040(6)
H14 H Uiso 0.2498(8) 1.025(3) 0.0096(16) 1.000 0.044(6)
H15 H Uiso 0.1281(7) 0.421(3) 0.3245(15) 1.000 0.044(6)
H16 H Uiso 0.1779(7) 0.417(3) 0.2234(15) 1.000 0.040(6)
H17 H Uiso 0.0901(6) 0.596(3) 0.0324(14) 1.000 0.036(6)
H18 H Uiso 0.0446(7) 0.585(3) 0.1397(15) 1.000 0.043(6)
H19 H Uiso 0.1502(6) 0.738(3) -0.0054(14) 1.000 0.034(6)
H20 H Uiso 0.1909(7) 0.657(3) -0.0441(16) 1.000 0.052(7)

loop_
_atom_type_symbol
_atom_type_description
_atom_type_scat_dispersion_real
_atom_type_scat_dispersion_imag
_atom_type_scat_source
O O 0.0106 0.0060 'International Tables Vol C Tables 4.2.6.8 and 6.1.1.4'
N N 0.0061 0.0033 'International Tables Vol C Tables 4.2.6.8 and 6.1.1.4'
H H 0.0000 0.0000 'International Tables Vol C Tables 4.2.6.8 and 6.1.1.4'
C C 0.0033 0.0016 'International Tables Vol C Tables 4.2.6.8 and 6.1.1.4'

loop_
_geom_angle_atom_site_label_1
_geom_angle_atom_site_label_2
_geom_angle_atom_site_label_3
_geom_angle
_geom_angle_publ_flag
C3 O1 H4 110.5(18) no
C5 O2 H5 117.0(19) no
C8 N1 C12 117.41(17) yes
C13 N2 H14 116.8(15) no
H13 N2 H14 119(2) no
C13 N2 H13 122.5(14) no
C14 N3 C18 117.19(17) yes
C19 N4 H19 122.2(14) no
C19 N4 H20 116.3(13) no
H19 N4 H20 120.1(18) no
C6 C1 C7 119.93(17) no
C2 C1 C7 120.60(18) no
C2 C1 C6 119.46(16) no
C1 C2 C3 119.68(18) no
O1 C3 C2 118.17(17) yes
O1 C3 C4 120.55(16) yes
C2 C3 C4 121.28(17) no
C3 C4 C5 118.95(16) no
C4 C5 C6 120.09(18) no
O2 C5 C6 118.46(16) yes
O2 C5 C4 121.45(16) yes
C1 C6 C5 120.54(17) no
C3 C2 H1 120.6(12) no
C1 C2 H1 119.7(12) no
C5 C4 H2 117.4(12) no
C3 C4 H2 123.7(12) no
C5 C6 H3 119.6(13) no
C1 C6 H3 119.8(13) no
H7 C7 H8 114(3) no
C1 C7 H7 112.7(17) no
C1 C7 H6 115.0(18) no
H6 C7 H7 95(2) no
H6 C7 H8 106(3) no
C1 C7 H8 113.1(19) no
N1 C8 C9 123.10(18) yes
C8 C9 C10 119.16(17) no
C9 C10 C13 118.29(15) no
C11 C10 C13 123.47(15) no
C9 C10 C11 118.24(16) no
C10 C11 C12 118.60(17) no
N1 C12 C11 123.47(19) yes
O3 C13 C10 119.68(15) yes
N2 C13 C10 117.17(15) yes
O3 C13 N2 123.15(17) yes
N1 C8 H9 119.2(14) no
C9 C8 H9 117.7(14) no
C10 C9 H10 123.6(13) no
C8 C9 H10 117.2(13) no
C12 C11 H12 119.4(13) no
C10 C11 H12 122.0(13) no
C11 C12 H11 120.3(14) no
N1 C12 H11 116.2(14) no
N3 C14 C15 123.48(17) yes
C14 C15 C16 118.85(18) no
C15 C16 C17 118.26(17) no
C15 C16 C19 119.35(16) no
C17 C16 C19 122.39(15) no
C16 C17 C18 118.88(17) no
N3 C18 C17 123.31(18) yes
O4 C19 N4 123.03(17) yes
O4 C19 C16 120.72(15) yes
N4 C19 C16 116.25(15) yes
N3 C14 H15 115.2(14) no
C15 C14 H15 121.3(14) no
C14 C15 H16 119.2(13) no
C16 C15 H16 121.9(13) no
C16 C17 H17 122.8(12) no
C18 C17 H17 118.2(12) no
N3 C18 H18 117.2(14) no
C17 C18 H18 119.5(14) no

loop_
_geom_bond_atom_site_label_1
_geom_bond_atom_site_label_2
_geom_bond_distance
_geom_bond_publ_flag
O1 C3 1.378(2) yes
O2 C5 1.364(2) yes
O1 H4 0.95(3) no
O2 H5 0.91(3) no
O3 C13 1.233(2) yes
O4 C19 1.237(2) yes
N1 C8 1.339(3) yes
N1 C12 1.344(3) yes
N2 C13 1.336(2) yes
N2 H14 0.91(3) no
N2 H13 0.89(2) no
N3 C14 1.348(3) yes
N3 C18 1.341(2) yes
N4 C19 1.335(2) yes
N4 H20 1.00(2) no
N4 H19 0.90(2) no
C1 C7 1.517(3) no
C1 C6 1.392(3) no
C1 C2 1.392(3) no
C2 C3 1.401(3) no
C3 C4 1.388(3) no
C4 C5 1.395(3) no
C5 C6 1.404(2) no
C2 H1 0.95(2) no
C4 H2 0.98(2) no
C6 H3 0.92(2) no
C7 H8 0.96(3) no
C7 H7 0.95(3) no
C7 H6 0.92(3) no
C8 C9 1.391(3) no
C9 C10 1.392(3) no
C10 C13 1.514(2) no
C10 C11 1.393(2) no
C11 C12 1.393(3) no
C8 H9 0.99(2) no
C9 H10 0.96(2) no
C11 H12 0.97(2) no
C12 H11 1.02(2) no
C14 C15 1.392(3) no
C15 C16 1.397(3) no
C16 C17 1.390(2) no
C16 C19 1.513(2) no
C17 C18 1.401(3) no
C14 H15 1.00(2) no
C15 H16 0.99(2) no
C17 H17 0.99(2) no
C18 H18 0.99(2) no

loop_
_geom_contact_atom_site_label_1
_geom_contact_atom_site_label_2
_geom_contact_distance
_geom_contact_site_symmetry_2
_geom_contact_publ_flag
O1 N4 2.894(2) 1_545 no
O1 C11 3.363(2) 1_545 no
O1 N1 2.731(2) 4_564 no
O2 C18 3.402(3) 3_565 no
O2 N3 2.840(2) 4_564 no
O3 N4 2.901(2) 7_565 no
O4 N2 2.941(2) 1_545 no
O4 N2 3.068(2) 7_565 no
O1 H12 2.51(2) 1_545 no
O1 H19 2.05(2) 1_545 no
O2 H18 2.46(2) 3_565 no
O2 H3 2.82(2) 3_565 no
O3 H10 2.57(2) . no
O3 H20 1.90(2) 7_565 no
O4 H13 2.13(2) 1_545 no
O4 H9 2.85(2) 4_564 no
O4 H14 2.21(3) 7_565 no
O4 H16 2.72(2) . no
N1 C4 3.435(2) 4_565 no
N1 O1 2.731(2) 4_565 no
N2 O4 3.068(2) 7_565 no
N2 O4 2.941(2) 1_565 no
N3 O2 2.840(2) 4_565 no
N3 C4 3.391(2) 4_565 no
N4 O1 2.894(2) 1_565 no
N4 O3 2.901(2) 7_565 no
N1 H4 1.79(3) 4_565 no
N1 H2 2.78(2) 4_565 no
N2 H9 2.69(2) 6_555 no
N2 H12 2.67(2) . no
N2 H20 2.90(2) 7_565 no
N2 H9 2.88(2) 4_574 no
N3 H2 2.63(2) 4_565 no
N3 H5 1.94(3) 4_565 no
N4 H17 2.77(2) . no
N4 H15 2.84(2) 4_564 no
C1 C18 3.485(3) . no
C4 N1 3.435(2) 4_564 no
C4 N3 3.391(2) 4_564 no
C5 C17 3.533(3) . no
C6 C18 3.501(3) . no
C6 C17 3.562(3) . no
C7 C7 3.570(3) 2_555 no
C11 C15 3.535(3) 1_565 no
C11 O1 3.363(2) 1_565 no
C12 C15 3.503(3) 1_565 no
C15 C11 3.535(3) 1_545 no
C15 C12 3.503(3) 1_545 no
C17 C5 3.533(3) . no
C17 C6 3.562(3) . no
C18 C1 3.485(3) . no
C18 O2 3.402(3) 3_565 no
C18 C6 3.501(3) . no
C3 H12 3.10(2) 1_545 no
C5 H6 3.04(3) 3_555 no
C5 H17 2.98(2) . no
C6 H3 2.98(2) 3_565 no
C8 H4 2.73(3) 4_565 no
C10 H10 2.87(2) 6_555 no
C11 H13 2.63(2) . no
C12 H4 2.72(3) 4_565 no
C13 H10 3.02(2) 6_555 no
C13 H20 2.70(2) 7_565 no
C14 H2 2.89(2) 4_565 no
C14 H11 3.02(2) 1_545 no
C14 H5 2.92(3) 4_565 no
C17 H19 2.70(2) . no
C17 H1 3.01(2) 1_565 no
C18 H5 2.83(3) 4_565 no
C19 H14 2.93(3) 7_565 no
H1 C17 3.01(2) 1_545 no
H1 H7 2.44(3) . no
H2 N1 2.78(2) 4_564 no
H2 N3 2.63(2) 4_564 no
H2 C14 2.89(2) 4_564 no
H2 H5 2.34(4) . no
H2 H4 2.32(4) . no
H3 C6 2.98(2) 3_565 no
H3 H3 2.47(3) 3_565 no
H3 H18 2.59(3) 3_565 no
H3 O2 2.82(2) 3_565 no
H4 C8 2.73(3) 4_564 no
H4 C12 2.72(3) 4_564 no
H4 N1 1.79(3) 4_564 no
H4 H2 2.32(4) . no
H4 H19 2.45(4) 1_545 no
H5 C14 2.92(3) 4_564 no
H5 C18 2.83(3) 4_564 no
H5 H2 2.34(4) . no
H5 N3 1.94(3) 4_564 no
H6 C5 3.04(3) 3_555 no
H7 H1 2.44(3) . no
H8 H8 2.46(4) 2_555 no
H9 H14 2.59(3) 6_545 no
H9 N2 2.88(2) 4_575 no
H9 N2 2.69(2) 6_545 no
H9 O4 2.85(2) 4_565 no
H9 H13 2.58(3) 4_575 no
H9 H14 2.57(3) 4_575 no
H10 O3 2.57(2) . no
H10 C10 2.87(2) 6_545 no
H10 C13 3.02(2) 6_545 no
H11 C14 3.02(2) 1_565 no
H12 N2 2.67(2) . no
H12 C3 3.10(2) 1_565 no
H12 H13 2.18(3) . no
H12 O1 2.51(2) 1_565 no
H13 O4 2.13(2) 1_565 no
H13 C11 2.63(2) . no
H13 H12 2.18(3) . no
H13 H9 2.58(3) 4_574 no
H14 C19 2.93(3) 7_565 no
H14 H20 2.41(3) 7_565 no
H14 O4 2.21(3) 7_565 no
H14 H9 2.57(3) 4_574 no
H14 H9 2.59(3) 6_555 no
H15 N4 2.84(2) 4_565 no
H16 O4 2.72(2) . no
H17 N4 2.77(2) . no
H17 C5 2.98(2) . no
H17 H19 2.39(3) . no
H18 O2 2.46(2) 3_565 no
H18 H3 2.59(3) 3_565 no
H19 O1 2.05(2) 1_565 no
H19 C17 2.70(2) . no
H19 H4 2.45(4) 1_565 no
H19 H17 2.39(3) . no
H20 O3 1.90(2) 7_565 no
H20 N2 2.90(2) 7_565 no
H20 C13 2.70(2) 7_565 no
H20 H14 2.41(3) 7_565 no

loop_
_geom_hbond_atom_site_label_D
_geom_hbond_atom_site_label_H
_geom_hbond_atom_site_label_A
_geom_hbond_distance_DH
_geom_hbond_distance_HA
_geom_hbond_distance_DA
_geom_hbond_angle_DHA
_geom_hbond_site_symmetry_A
_geom_hbond_publ_flag
O1 H4 N1 0.95(3) 1.79(3) 2.731(2) 175(3) 4_564 yes
O2 H5 N3 0.91(3) 1.94(3) 2.840(2) 169(3) 4_564 yes
N2 H13 O4 0.89(2) 2.13(2) 2.941(2) 152(2) 1_565 yes
N2 H14 O4 0.91(3) 2.21(3) 3.068(2) 159(2) 7_565 yes
N4 H19 O1 0.90(2) 2.05(2) 2.894(2) 155.2(19) 1_565 yes
N4 H20 O3 1.00(2) 1.90(2) 2.901(2) 173(2) 7_565 yes
C11 H12 O1 0.97(2) 2.51(2) 3.363(2) 147.7(17) 1_565 yes
C18 H18 O2 0.99(2) 2.46(2) 3.402(3) 159.3(18) 3_565 yes

loop_
_geom_torsion_atom_site_label_1
_geom_torsion_atom_site_label_2
_geom_torsion_atom_site_label_3
_geom_torsion_atom_site_label_4
_geom_torsion
_geom_torsion_publ_flag
C8 N1 C12 C11 -1.6(3) no
C12 N1 C8 C9 1.5(3) no
C14 N3 C18 C17 -2.0(3) no
C18 N3 C14 C15 0.2(3) no
C6 C1 C2 C3 0.2(3) no
C7 C1 C6 C5 177.70(19) no
C2 C1 C6 C5 -0.9(3) no
C7 C1 C2 C3 -178.36(19) no
C1 C2 C3 O1 -179.52(18) no
C1 C2 C3 C4 0.2(3) no
C2 C3 C4 C5 0.1(3) no
O1 C3 C4 C5 179.79(18) no
C3 C4 C5 C6 -0.7(3) no
C3 C4 C5 O2 179.54(18) no
C4 C5 C6 C1 1.1(3) no
O2 C5 C6 C1 -179.12(18) no
N1 C8 C9 C10 0.0(3) no
C8 C9 C10 C13 177.67(17) no
C8 C9 C10 C11 -1.5(3) no
C9 C10 C13 O3 16.4(2) no
C9 C10 C13 N2 -163.00(17) no
C11 C10 C13 N2 16.1(2) no
C11 C10 C13 O3 -164.53(17) no
C9 C10 C11 C12 1.4(3) no
C13 C10 C11 C12 -177.70(17) no
C10 C11 C12 N1 0.2(3) no
N3 C14 C15 C16 1.5(3) no
C14 C15 C16 C17 -1.3(3) no
C14 C15 C16 C19 178.47(17) no
C19 C16 C17 C18 179.85(17) no
C15 C16 C19 O4 35.0(2) no
C15 C16 C19 N4 -144.07(17) no
C17 C16 C19 O4 -145.26(18) no
C17 C16 C19 N4 35.7(2) no
C15 C16 C17 C18 -0.4(3) no
C16 C17 C18 N3 2.2(3) no
